data_2205468
loop_
_publ_author_name
'Narasegowda, Rajenahally S.'
'Yathirajan, Hemmige S.'
'Bolte, Michael'

_publ_section_title
;
 4'-Methylbiphenyl-2-carboxylic acid
;
_journal_issue 4
_journal_name_full 'Acta Crystallographica Section E'
_journal_page_first o939
_journal_page_last o940
_journal_paper_doi 10.1107/S1600536805006744
_journal_volume 61
_journal_year 2005
_chemical_formula_iupac 'C14 H12 O2'
_chemical_formula_moiety 'C14 H12 O2'
_chemical_formula_sum 'C14 H12 O2'
_chemical_formula_weight 212.24
_chemical_name_systematic
;
4'-Methylbiphenyl-2-carboxylic acid
;
_space_group_IT_number 14
_symmetry_cell_setting monoclinic
_symmetry_space_group_name_Hall '-P 2ybc'
_symmetry_space_group_name_H-M 'P 1 21/c 1'
_atom_sites_solution_hydrogens geom
_atom_sites_solution_primary direct
_atom_sites_solution_secondary difmap
_audit_creation_method SHELXL-97
_cell_angle_alpha 90.00
_cell_angle_beta 90.610(16)
_cell_angle_gamma 90.00
_cell_formula_units_Z 4
_cell_length_a 7.5953(15)
_cell_length_b 14.582(3)
_cell_length_c 10.616(2)
_cell_measurement_reflns_used 8476
_cell_measurement_temperature 173(2)
_cell_measurement_theta_max 25.5
_cell_measurement_theta_min 3.6
_cell_volume 1175.7(4)
_computing_cell_refinement X-AREA
_computing_data_collection 'X-AREA (Stoe & Cie, 2001)'
_computing_data_reduction X-AREA
_computing_molecular_graphics 'PLATON (Spek, 2003)'
_computing_publication_material 'SHELXL97 and PLATON'
_computing_structure_refinement 'SHELXL97 (Sheldrick, 1997)'
_computing_structure_solution 'SHELXS97 (Sheldrick, 1990)'
_diffrn_ambient_temperature 173(2)
_diffrn_measured_fraction_theta_full 1.000
_diffrn_measured_fraction_theta_max 1.000
_diffrn_measurement_device_type 'Stoe IPDS-II two-circle'
_diffrn_measurement_method \w
_diffrn_radiation_monochromator graphite
_diffrn_radiation_source 'fine-focus sealed tube'
_diffrn_radiation_type MoK\a
_diffrn_radiation_wavelength 0.71073
_diffrn_reflns_av_R_equivalents 0.0635
_diffrn_reflns_av_sigmaI/netI 0.1208
_diffrn_reflns_limit_h_max 9
_diffrn_reflns_limit_h_min -9
_diffrn_reflns_limit_k_max 17
_diffrn_reflns_limit_k_min -17
_diffrn_reflns_limit_l_max 12
_diffrn_reflns_limit_l_min -10
_diffrn_reflns_number 5269
_diffrn_reflns_theta_full 25.00
_diffrn_reflns_theta_max 25.03
_diffrn_reflns_theta_min 2.37
_diffrn_standards_decay_% 0
_diffrn_standards_interval_time 0
_diffrn_standards_number 0
_exptl_absorpt_coefficient_mu 0.079
_exptl_absorpt_correction_type none
_exptl_crystal_colour colourless
_exptl_crystal_density_diffrn 1.199
_exptl_crystal_density_method 'not measured'
_exptl_crystal_description block
_exptl_crystal_F_000 448
_exptl_crystal_size_max 0.30
_exptl_crystal_size_mid 0.21
_exptl_crystal_size_min 0.11
_refine_diff_density_max 0.125
_refine_diff_density_min -0.111
_refine_ls_extinction_method none
_refine_ls_goodness_of_fit_ref 0.878
_refine_ls_hydrogen_treatment constr
_refine_ls_matrix_type full
_refine_ls_number_parameters 147
_refine_ls_number_reflns 2073
_refine_ls_number_restraints 0
_refine_ls_restrained_S_all 0.878
_refine_ls_R_factor_all 0.0571
_refine_ls_R_factor_gt 0.0318
_refine_ls_shift/su_max 0.000
_refine_ls_shift/su_mean 0.000
_refine_ls_structure_factor_coef Fsqd
_refine_ls_weighting_details 'calc w = 1/[\s^2^(Fo^2^)+(0.02P)^2^] where P = (Fo^2^+2Fc^2^)/3'
_refine_ls_weighting_scheme calc
_refine_ls_wR_factor_gt 0.0699
_refine_ls_wR_factor_ref 0.0771
_reflns_number_gt 1528
_reflns_number_total 2073
_reflns_threshold_expression I>2\s(I)
_cod_data_source_file cv6469.cif
_cod_data_source_block I
_cod_original_sg_symbol_H-M 'P 21/c'
_cod_database_code 2205468

loop_
_symmetry_equiv_pos_as_xyz
'x, y, z'
'-x, y+1/2, -z+1/2'
'-x, -y, -z'
'x, -y-1/2, z-1/2'

loop_
_atom_site_label
_atom_site_fract_x
_atom_site_fract_y
_atom_site_fract_z
_atom_site_U_iso_or_equiv
_atom_site_adp_type
_atom_site_calc_flag
_atom_site_refinement_flags
_atom_site_occupancy
_atom_site_type_symbol
C1 0.26932(15) 0.52475(8) 0.37613(10) 0.0337(3) Uani d . 1 C
C2 0.34009(16) 0.57970(8) 0.28020(11) 0.0348(3) Uani d . 1 C
C3 0.35413(19) 0.67554(9) 0.29587(14) 0.0431(3) Uani d . 1 C
H3 0.4000 0.7124 0.2301 0.052 Uiso calc R 1 H
C4 0.30064(17) 0.71593(9) 0.40784(13) 0.0478(4) Uani d . 1 C
H4 0.3111 0.7804 0.4187 0.057 Uiso calc R 1 H
C5 0.23156(18) 0.66212(11) 0.50449(13) 0.0517(4) Uani d . 1 C
H5 0.1949 0.6899 0.5808 0.062 Uiso calc R 1 H
C6 0.21656(17) 0.56719(10) 0.48844(12) 0.0447(4) Uani d . 1 C
H6 0.1700 0.5309 0.5545 0.054 Uiso calc R 1 H
C7 0.40658(16) 0.54290(8) 0.15850(12) 0.0354(3) Uani d . 1 C
O1 0.50285(12) 0.46752(6) 0.16655(8) 0.0450(3) Uani d . 1 O
H1 0.5273 0.4491 0.0938 0.067 Uiso calc R 1 H
O2 0.37911(14) 0.58270(6) 0.05818(8) 0.0499(3) Uani d . 1 O
C11 0.23740(15) 0.42377(8) 0.36068(11) 0.0338(3) Uani d . 1 C
C12 0.29774(17) 0.36180(9) 0.45106(12) 0.0402(3) Uani d . 1 C
H12 0.3622 0.3836 0.5222 0.048 Uiso calc R 1 H
C13 0.26471(17) 0.26798(9) 0.43856(13) 0.0458(3) Uani d . 1 C
H13 0.3088 0.2267 0.5006 0.055 Uiso calc R 1 H
C14 0.16832(17) 0.23410(9) 0.33674(13) 0.0450(3) Uani d . 1 C
C15 0.10747(18) 0.29611(9) 0.24683(13) 0.0461(3) Uani d . 1 C
H15 0.0416 0.2742 0.1765 0.055 Uiso calc R 1 H
C16 0.14122(17) 0.38982(9) 0.25786(12) 0.0385(3) Uani d . 1 C
H16 0.0985 0.4308 0.1951 0.046 Uiso calc R 1 H
C17 0.1286(3) 0.13196(10) 0.3246(2) 0.0723(5) Uani d . 1 C
H17A 0.1258 0.1148 0.2353 0.108 Uiso calc R 1 H
H17B 0.0141 0.1187 0.3622 0.108 Uiso calc R 1 H
H17C 0.2204 0.0967 0.3685 0.108 Uiso calc R 1 H

loop_
_atom_site_aniso_label
_atom_site_aniso_U_11
_atom_site_aniso_U_22
_atom_site_aniso_U_33
_atom_site_aniso_U_12
_atom_site_aniso_U_13
_atom_site_aniso_U_23
C1 0.0312(6) 0.0387(6) 0.0313(7) 0.0018(6) -0.0014(5) -0.0056(6)
C2 0.0383(7) 0.0308(6) 0.0351(7) 0.0025(6) -0.0058(5) -0.0043(6)
C3 0.0474(7) 0.0301(6) 0.0516(8) 0.0017(7) -0.0097(5) -0.0039(6)
C4 0.0469(8) 0.0362(7) 0.0601(9) 0.0052(7) -0.0084(6) -0.0192(7)
C5 0.0487(8) 0.0575(9) 0.0489(9) 0.0082(8) -0.0044(6) -0.0281(8)
C6 0.0465(8) 0.0511(8) 0.0366(7) -0.0024(7) -0.0002(6) -0.0101(6)
C7 0.0426(7) 0.0265(6) 0.0374(7) -0.0012(6) 0.0047(5) 0.0036(5)
O1 0.0630(6) 0.0364(5) 0.0356(5) 0.0130(5) 0.0118(4) 0.0051(4)
O2 0.0805(8) 0.0364(5) 0.0331(5) 0.0136(5) 0.0096(4) 0.0081(4)
C11 0.0363(7) 0.0371(7) 0.0280(6) -0.0033(6) 0.0029(5) -0.0023(5)
C12 0.0408(7) 0.0474(7) 0.0326(7) -0.0017(7) 0.0002(5) 0.0016(6)
C13 0.0450(8) 0.0403(7) 0.0522(8) 0.0025(7) 0.0039(6) 0.0084(6)
C14 0.0392(7) 0.0379(7) 0.0582(9) -0.0047(6) 0.0094(6) -0.0032(6)
C15 0.0456(8) 0.0450(8) 0.0476(8) -0.0060(7) -0.0025(6) -0.0120(7)
C16 0.0430(7) 0.0435(7) 0.0289(7) -0.0039(6) -0.0001(5) -0.0025(6)
C17 0.0653(11) 0.0396(8) 0.1118(17) -0.0062(8) -0.0073(10) -0.0054(9)

loop_
_atom_type_symbol
_atom_type_description
_atom_type_scat_dispersion_real
_atom_type_scat_dispersion_imag
_atom_type_scat_source
C C 0.0033 0.0016 'International Tables Vol C Tables 4.2.6.8 and 6.1.1.4'
H H 0.0000 0.0000 'International Tables Vol C Tables 4.2.6.8 and 6.1.1.4'
O O 0.0106 0.0060 'International Tables Vol C Tables 4.2.6.8 and 6.1.1.4'

loop_
_geom_angle_atom_site_label_1
_geom_angle_atom_site_label_2
_geom_angle_atom_site_label_3
_geom_angle
_geom_angle_publ_flag
C2 C1 C6 118.54(11) ?
C2 C1 C11 122.82(10) ?
C6 C1 C11 118.52(11) ?
C1 C2 C3 120.50(12) ?
C1 C2 C7 123.88(10) ?
C3 C2 C7 115.61(12) ?
C4 C3 C2 119.84(13) ?
C4 C3 H3 120.1 ?
C2 C3 H3 120.1 ?
C3 C4 C5 120.31(12) ?
C3 C4 H4 119.8 ?
C5 C4 H4 119.8 ?
C6 C5 C4 119.77(11) ?
C6 C5 H5 120.1 ?
C4 C5 H5 120.1 ?
C5 C6 C1 121.02(13) ?
C5 C6 H6 119.5 ?
C1 C6 H6 119.5 ?
O2 C7 O1 122.50(10) y
O2 C7 C2 121.65(10) y
O1 C7 C2 115.78(11) y
C7 O1 H1 109.5 ?
C12 C11 C16 118.29(12) ?
C12 C11 C1 120.65(11) ?
C16 C11 C1 121.02(12) ?
C11 C12 C13 120.85(13) ?
C11 C12 H12 119.6 ?
C13 C12 H12 119.6 ?
C14 C13 C12 120.97(13) ?
C14 C13 H13 119.5 ?
C12 C13 H13 119.5 ?
C15 C14 C13 118.12(13) ?
C15 C14 C17 120.88(14) ?
C13 C14 C17 121.00(14) ?
C14 C15 C16 121.33(13) ?
C14 C15 H15 119.3 ?
C16 C15 H15 119.3 ?
C15 C16 C11 120.44(13) ?
C15 C16 H16 119.8 ?
C11 C16 H16 119.8 ?
C14 C17 H17A 109.5 ?
C14 C17 H17B 109.5 ?
H17A C17 H17B 109.5 ?
C14 C17 H17C 109.5 ?
H17A C17 H17C 109.5 ?
H17B C17 H17C 109.5 ?

loop_
_geom_bond_atom_site_label_1
_geom_bond_atom_site_label_2
_geom_bond_distance
_geom_bond_publ_flag
C1 C2 1.4070(17) ?
C1 C6 1.4054(17) ?
C1 C11 1.5011(18) y
C2 C3 1.4114(18) ?
C2 C7 1.4920(17) y
C3 C4 1.3911(18) ?
C3 H3 0.9500 ?
C4 C5 1.398(2) ?
C4 H4 0.9500 ?
C5 C6 1.399(2) ?
C5 H5 0.9500 ?
C6 H6 0.9500 ?
C7 O2 1.2287(15) y
C7 O1 1.3225(14) y
O1 H1 0.8400 ?
C11 C12 1.3921(18) ?
C11 C16 1.3976(18) ?
C12 C13 1.3969(19) ?
C12 H12 0.9500 ?
C13 C14 1.3898(19) ?
C13 H13 0.9500 ?
C14 C15 1.3903(19) ?
C14 C17 1.525(2) ?
C15 C16 1.3950(19) ?
C15 H15 0.9500 ?
C16 H16 0.9500 ?
C17 H17A 0.9800 ?
C17 H17B 0.9800 ?
C17 H17C 0.9800 ?

loop_
_geom_hbond_atom_site_label_D
_geom_hbond_atom_site_label_H
_geom_hbond_atom_site_label_A
_geom_hbond_site_symmetry_A
_geom_hbond_distance_DH
_geom_hbond_distance_HA
_geom_hbond_distance_DA
_geom_hbond_angle_DHA
O1 H1 O2 3_665 0.84 1.83 2.6604(13) 170

loop_
_geom_torsion_atom_site_label_1
_geom_torsion_atom_site_label_2
_geom_torsion_atom_site_label_3
_geom_torsion_atom_site_label_4
_geom_torsion
C6 C1 C2 C3 -1.28(19)
C11 C1 C2 C3 174.82(13)
C6 C1 C2 C7 177.85(12)
C11 C1 C2 C7 -6.1(2)
C1 C2 C3 C4 1.2(2)
C7 C2 C3 C4 -178.03(12)
C2 C3 C4 C5 -0.6(2)
C3 C4 C5 C6 0.1(2)
C4 C5 C6 C1 -0.2(2)
C2 C1 C6 C5 0.8(2)
C11 C1 C6 C5 -175.44(13)
C1 C2 C7 O2 139.97(14)
C3 C2 C7 O2 -40.86(19)
C1 C2 C7 O1 -42.93(18)
C3 C2 C7 O1 136.24(12)
C2 C1 C11 C12 130.21(13)
C6 C1 C11 C12 -53.69(17)
C2 C1 C11 C16 -52.10(17)
C6 C1 C11 C16 124.00(13)
C16 C11 C12 C13 0.72(16)
C1 C11 C12 C13 178.47(11)
C11 C12 C13 C14 -1.07(17)
C12 C13 C14 C15 0.76(17)
C12 C13 C14 C17 -178.58(13)
C13 C14 C15 C16 -0.15(18)
C17 C14 C15 C16 179.20(13)
C14 C15 C16 C11 -0.18(18)
C12 C11 C16 C15 -0.10(17)
C1 C11 C16 C15 -177.85(11)

loop_
_cod_related_entry_id
_cod_related_entry_database
_cod_related_entry_code
1 ChemSpider 73598
